data_2207990
loop_
_publ_author_name
'Zhi-Fang Hao'
'Qiang Xu'
'Zhi-Feng Lu'
'Jian-Xin Li'

_publ_section_title
;
 5,7-Bis(benzyloxy)-4<i>H</i>-benzopyran-4-one
;
_journal_coeditor_code CF6483
_journal_issue 2
_journal_name_full 'Acta Crystallographica Section E'
_journal_page_first o552
_journal_page_last o554
_journal_paper_doi 10.1107/S1600536806000614
_journal_volume 62
_journal_year 2006
_chemical_formula_iupac 'C23 H18 O4'
_chemical_formula_moiety 'C23 H18 O4'
_chemical_formula_sum 'C23 H18 O4'
_chemical_formula_weight 358.37
_chemical_melting_point 423.2
_chemical_name_systematic
;
5,7-bis(benzyloxy)-4H-benzopyran-4-one
;
_space_group_IT_number 2
_symmetry_cell_setting triclinic
_symmetry_space_group_name_Hall '-P 1'
_symmetry_space_group_name_H-M 'P -1'
_atom_sites_solution_hydrogens geom
_atom_sites_solution_primary direct
_atom_sites_solution_secondary difmap
_cell_angle_alpha 92.881(2)
_cell_angle_beta 95.480(2)
_cell_angle_gamma 90.096(2)
_cell_formula_units_Z 4
_cell_length_a 9.2510(10)
_cell_length_b 13.493(2)
_cell_length_c 14.785(2)
_cell_measurement_reflns_used 2940
_cell_measurement_temperature 293(2)
_cell_measurement_theta_max 25.83
_cell_measurement_theta_min 2.59
_cell_volume 1834.7(4)
_computing_cell_refinement 'SAINT (Bruker, 2000)'
_computing_data_collection 'SMART (Bruker, 2000)'
_computing_data_reduction SAINT
_computing_molecular_graphics SHELXTL
_computing_publication_material 'SHELXTL and PLATON (Spek, 2003)'
_computing_structure_refinement SHELXTL
_computing_structure_solution 'SHELXTL (Bruker, 2000)'
_diffrn_ambient_temperature 293(2)
_diffrn_measured_fraction_theta_full 0.983
_diffrn_measured_fraction_theta_max 0.983
_diffrn_measurement_device_type 'Bruker SMART Apex CCD area-detector'
_diffrn_measurement_method '\f and \w'
_diffrn_radiation_monochromator graphite
_diffrn_radiation_source 'fine-focus sealed tube'
_diffrn_radiation_type MoK\a
_diffrn_radiation_wavelength 0.71073
_diffrn_reflns_av_R_equivalents 0.0209
_diffrn_reflns_av_sigmaI/netI 0.0432
_diffrn_reflns_limit_h_max 10
_diffrn_reflns_limit_h_min -11
_diffrn_reflns_limit_k_max 13
_diffrn_reflns_limit_k_min -16
_diffrn_reflns_limit_l_max 17
_diffrn_reflns_limit_l_min -16
_diffrn_reflns_number 9179
_diffrn_reflns_theta_full 25.00
_diffrn_reflns_theta_max 25.00
_diffrn_reflns_theta_min 2.00
_diffrn_standards_number 0
_exptl_absorpt_coefficient_mu 0.088
_exptl_absorpt_correction_T_max 0.98
_exptl_absorpt_correction_T_min 0.97
_exptl_absorpt_correction_type multi-scan
_exptl_absorpt_process_details '(SADABS; Bruker, 2000)'
_exptl_crystal_colour colorless
_exptl_crystal_density_diffrn 1.297
_exptl_crystal_density_method 'not measured'
_exptl_crystal_description block
_exptl_crystal_F_000 752
_exptl_crystal_size_max 0.30
_exptl_crystal_size_mid 0.26
_exptl_crystal_size_min 0.24
_refine_diff_density_max 0.145
_refine_diff_density_min -0.204
_refine_ls_extinction_method none
_refine_ls_goodness_of_fit_ref 1.000
_refine_ls_hydrogen_treatment constr
_refine_ls_matrix_type full
_refine_ls_number_parameters 487
_refine_ls_number_reflns 6337
_refine_ls_number_restraints 0
_refine_ls_restrained_S_all 1.000
_refine_ls_R_factor_all 0.0812
_refine_ls_R_factor_gt 0.0588
_refine_ls_shift/su_max 0.000
_refine_ls_shift/su_mean 0.000
_refine_ls_structure_factor_coef Fsqd
_refine_ls_weighting_details 'calc w = 1/[\s^2^(Fo^2^)+(0.0748P)^2^+0.255P] where P = (Fo^2^+2Fc^2^)/3'
_refine_ls_weighting_scheme calc
_refine_ls_wR_factor_gt 0.1349
_refine_ls_wR_factor_ref 0.1414
_reflns_number_gt 4578
_reflns_number_total 6337
_reflns_threshold_expression I>2\s(I)
_cod_data_source_file cf6483.cif
_cod_data_source_block I
_cod_original_cell_volume 1834.8(4)
_cod_database_code 2207990
_cod_database_fobs_code 2207990

loop_
_symmetry_equiv_pos_as_xyz
'x, y, z'
'-x, -y, -z'

loop_
_atom_site_label
_atom_site_fract_x
_atom_site_fract_y
_atom_site_fract_z
_atom_site_U_iso_or_equiv
_atom_site_adp_type
_atom_site_calc_flag
_atom_site_refinement_flags
_atom_site_occupancy
_atom_site_type_symbol
C1 -0.0581(3) 1.26419(17) 0.05385(17) 0.0500(6) Uani d . 1 C
H1 -0.1138 1.3141 0.0785 0.060 Uiso calc R 1 H
C2 -0.0473(3) 1.26131(17) -0.03357(17) 0.0499(6) Uani d . 1 C
H2 -0.0977 1.3079 -0.0684 0.060 Uiso calc R 1 H
C3 0.0395(2) 1.18906(17) -0.07842(16) 0.0454(5) Uani d . 1 C
C4 0.1100(2) 1.11601(16) -0.01759(15) 0.0420(5) Uani d . 1 C
C5 0.1975(2) 1.03559(15) -0.04395(15) 0.0411(5) Uani d . 1 C
C6 0.2595(2) 0.97263(16) 0.01739(15) 0.0410(5) Uani d . 1 C
H6 0.3174 0.9209 -0.0018 0.049 Uiso calc R 1 H
C7 0.2360(2) 0.98582(16) 0.10893(15) 0.0430(5) Uani d . 1 C
C8 0.1544(2) 1.06419(16) 0.13942(16) 0.0434(5) Uani d . 1 C
H8 0.1422 1.0752 0.2008 0.052 Uiso calc R 1 H
C9 0.0917(2) 1.12539(16) 0.07489(15) 0.0429(5) Uani d . 1 C
C10 0.2939(3) 0.94700(17) -0.16984(15) 0.0464(5) Uani d . 1 C
H10A 0.2573 0.8843 -0.1519 0.056 Uiso calc R 1 H
H10B 0.3957 0.9531 -0.1474 0.056 Uiso calc R 1 H
C11 0.2757(3) 0.95195(17) -0.27061(16) 0.0474(5) Uani d . 1 C
C12 0.1884(3) 1.02277(18) -0.31407(17) 0.0514(6) Uani d . 1 C
H12 0.1391 1.0690 -0.2799 0.062 Uiso calc R 1 H
C13 0.1749(3) 1.02443(19) -0.40865(16) 0.0518(6) Uani d . 1 C
H13 0.1168 1.0720 -0.4373 0.062 Uiso calc R 1 H
C14 0.2461(3) 0.95710(19) -0.45939(17) 0.0525(6) Uani d . 1 C
H14 0.2368 0.9583 -0.5225 0.063 Uiso calc R 1 H
C15 0.3332(3) 0.88633(19) -0.41564(17) 0.0531(6) Uani d . 1 C
H15 0.3831 0.8407 -0.4500 0.064 Uiso calc R 1 H
C16 0.3463(3) 0.88297(18) -0.32285(16) 0.0506(6) Uani d . 1 C
H16 0.4029 0.8342 -0.2948 0.061 Uiso calc R 1 H
C17 0.2697(3) 0.92815(18) 0.25860(15) 0.0468(5) Uani d . 1 C
H17A 0.1658 0.9305 0.2628 0.056 Uiso calc R 1 H
H17B 0.3133 0.9886 0.2875 0.056 Uiso calc R 1 H
C18 0.3340(3) 0.83856(17) 0.30443(15) 0.0466(5) Uani d . 1 C
C19 0.4828(3) 0.83063(18) 0.32802(16) 0.0508(6) Uani d . 1 C
H19 0.5461 0.8791 0.3122 0.061 Uiso calc R 1 H
C20 0.5362(3) 0.74995(18) 0.37522(16) 0.0517(6) Uani d . 1 C
H20 0.6353 0.7450 0.3920 0.062 Uiso calc R 1 H
C21 0.4417(3) 0.67658(18) 0.39740(16) 0.0512(6) Uani d . 1 C
H21 0.4779 0.6218 0.4277 0.061 Uiso calc R 1 H
C22 0.2938(3) 0.68516(18) 0.37432(16) 0.0516(6) Uani d . 1 C
H22 0.2304 0.6368 0.3903 0.062 Uiso calc R 1 H
C23 0.2399(3) 0.76603(18) 0.32725(16) 0.0501(6) Uani d . 1 C
H23 0.1407 0.7714 0.3111 0.060 Uiso calc R 1 H
C1' 0.5705(3) 0.76848(18) 0.07014(18) 0.0522(6) Uani d . 1 C
H1' 0.6293 0.8192 0.0984 0.063 Uiso calc R 1 H
C2' 0.5432(3) 0.76731(17) -0.01890(18) 0.0499(6) Uani d . 1 C
H2' 0.5884 0.8141 -0.0510 0.060 Uiso calc R 1 H
C3' 0.4447(2) 0.69525(16) -0.06870(17) 0.0455(5) Uani d . 1 C
C4' 0.3887(2) 0.62048(16) -0.01010(16) 0.0453(5) Uani d . 1 C
C5' 0.2967(2) 0.54123(16) -0.04290(16) 0.0451(5) Uani d . 1 C
C6' 0.2483(2) 0.47515(17) 0.01711(16) 0.0463(5) Uani d . 1 C
H6' 0.1866 0.4231 -0.0049 0.056 Uiso calc R 1 H
C7' 0.2912(3) 0.48644(17) 0.10869(17) 0.0483(6) Uani d . 1 C
C8' 0.3817(3) 0.56351(17) 0.14392(17) 0.0488(6) Uani d . 1 C
H8' 0.4102 0.5716 0.2059 0.059 Uiso calc R 1 H
C9' 0.4281(3) 0.62851(16) 0.08214(16) 0.0462(5) Uani d . 1 C
C10' 0.1820(3) 0.44947(18) -0.17246(16) 0.0500(6) Uani d . 1 C
H10C 0.0828 0.4507 -0.1564 0.060 Uiso calc R 1 H
H10D 0.2276 0.3894 -0.1507 0.060 Uiso calc R 1 H
C11' 0.1838(3) 0.45163(18) -0.27329(17) 0.0505(6) Uani d . 1 C
C12' 0.2542(3) 0.52625(18) -0.31296(17) 0.0504(6) Uani d . 1 C
H12' 0.3021 0.5766 -0.2765 0.060 Uiso calc R 1 H
C13' 0.2540(3) 0.52646(19) -0.40722(17) 0.0536(6) Uani d . 1 C
H13' 0.3039 0.5753 -0.4340 0.064 Uiso calc R 1 H
C14' 0.1785(3) 0.45289(19) -0.46000(18) 0.0533(6) Uani d . 1 C
H14' 0.1759 0.4526 -0.5230 0.064 Uiso calc R 1 H
C15' 0.1070(3) 0.37990(18) -0.41999(17) 0.0526(6) Uani d . 1 C
H15' 0.0553 0.3314 -0.4566 0.063 Uiso calc R 1 H
C16' 0.1101(3) 0.37701(18) -0.32751(16) 0.0518(6) Uani d . 1 C
H16' 0.0637 0.3260 -0.3013 0.062 Uiso calc R 1 H
C17' 0.2906(3) 0.42000(19) 0.25486(17) 0.0522(6) Uani d . 1 C
H17C 0.2649 0.4825 0.2843 0.063 Uiso calc R 1 H
H17D 0.3955 0.4138 0.2620 0.063 Uiso calc R 1 H
C18' 0.2216(3) 0.33567(18) 0.29664(17) 0.0500(6) Uani d . 1 C
C19' 0.3084(3) 0.26727(19) 0.34161(18) 0.0560(6) Uani d . 1 C
H19' 0.4090 0.2712 0.3438 0.067 Uiso calc R 1 H
C20' 0.2409(3) 0.1921(2) 0.38376(18) 0.0569(6) Uani d . 1 C
H20' 0.2978 0.1456 0.4149 0.068 Uiso calc R 1 H
C21' 0.0942(3) 0.18515(19) 0.38041(17) 0.0540(6) Uani d . 1 C
H21' 0.0516 0.1333 0.4077 0.065 Uiso calc R 1 H
C22' 0.0103(3) 0.25323(19) 0.33769(17) 0.0554(6) Uani d . 1 C
H22' -0.0902 0.2483 0.3360 0.066 Uiso calc R 1 H
C23' 0.0722(3) 0.33096(19) 0.29604(17) 0.0534(6) Uani d . 1 C
H23' 0.0140 0.3790 0.2682 0.064 Uiso calc R 1 H
O1 0.00772(17) 1.19819(11) 0.11100(11) 0.0479(4) Uani d . 1 O
O2 0.05588(17) 1.19208(12) -0.15917(11) 0.0510(4) Uani d . 1 O
O3 0.21337(17) 1.02751(11) -0.13400(10) 0.0437(4) Uani d . 1 O
O4 0.30011(17) 0.91831(11) 0.16402(10) 0.0456(4) Uani d . 1 O
O1' 0.51889(17) 0.70133(12) 0.12266(11) 0.0514(4) Uani d . 1 O
O2' 0.41105(18) 0.70030(13) -0.14952(12) 0.0561(4) Uani d . 1 O
O3' 0.25970(17) 0.53455(11) -0.13217(10) 0.0477(4) Uani d . 1 O
O4' 0.23893(18) 0.41731(12) 0.15978(11) 0.0513(4) Uani d . 1 O

loop_
_atom_site_aniso_label
_atom_site_aniso_U_11
_atom_site_aniso_U_22
_atom_site_aniso_U_33
_atom_site_aniso_U_12
_atom_site_aniso_U_13
_atom_site_aniso_U_23
C1 0.0504(13) 0.0442(13) 0.0554(15) 0.0100(10) 0.0045(11) 0.0034(11)
C2 0.0478(13) 0.0433(13) 0.0586(16) 0.0083(10) 0.0034(11) 0.0055(11)
C3 0.0462(13) 0.0429(12) 0.0476(14) 0.0056(10) 0.0045(10) 0.0067(10)
C4 0.0440(12) 0.0379(11) 0.0445(13) 0.0057(9) 0.0051(9) 0.0042(9)
C5 0.0452(12) 0.0354(11) 0.0440(13) 0.0035(9) 0.0080(10) 0.0083(9)
C6 0.0472(12) 0.0353(11) 0.0422(12) 0.0071(9) 0.0107(10) 0.0056(9)
C7 0.0460(12) 0.0411(12) 0.0435(13) 0.0065(10) 0.0080(10) 0.0096(10)
C8 0.0459(12) 0.0409(12) 0.0441(13) 0.0082(10) 0.0068(10) 0.0043(10)
C9 0.0451(12) 0.0372(11) 0.0468(13) 0.0070(9) 0.0073(10) 0.0024(9)
C10 0.0529(13) 0.0454(13) 0.0431(13) 0.0077(10) 0.0137(10) 0.0078(10)
C11 0.0502(13) 0.0483(13) 0.0464(13) 0.0025(10) 0.0166(10) 0.0068(10)
C12 0.0546(14) 0.0518(14) 0.0498(14) 0.0024(11) 0.0135(11) 0.0073(11)
C13 0.0552(14) 0.0569(15) 0.0454(14) 0.0059(11) 0.0140(11) 0.0056(11)
C14 0.0554(14) 0.0569(15) 0.0472(14) 0.0076(11) 0.0141(11) 0.0045(11)
C15 0.0535(14) 0.0564(15) 0.0516(15) 0.0089(11) 0.0178(11) 0.0007(11)
C16 0.0579(14) 0.0483(13) 0.0485(14) 0.0093(11) 0.0196(11) 0.0030(11)
C17 0.0532(14) 0.0482(13) 0.0408(12) 0.0129(11) 0.0070(10) 0.0132(10)
C18 0.0514(13) 0.0490(13) 0.0406(13) 0.0074(11) 0.0067(10) 0.0102(10)
C19 0.0527(14) 0.0527(14) 0.0479(14) 0.0092(11) 0.0037(11) 0.0140(11)
C20 0.0535(14) 0.0568(15) 0.0460(14) 0.0121(11) 0.0043(11) 0.0141(11)
C21 0.0562(14) 0.0526(14) 0.0459(13) 0.0137(11) 0.0047(11) 0.0131(11)
C22 0.0558(14) 0.0527(14) 0.0480(14) 0.0089(11) 0.0072(11) 0.0151(11)
C23 0.0540(14) 0.0507(14) 0.0471(13) 0.0057(11) 0.0057(11) 0.0150(11)
C1' 0.0527(14) 0.0417(13) 0.0625(17) -0.0069(10) 0.0064(12) 0.0047(11)
C2' 0.0469(13) 0.0442(13) 0.0600(16) -0.0059(10) 0.0088(11) 0.0096(11)
C3' 0.0442(12) 0.0394(12) 0.0544(15) -0.0032(9) 0.0091(11) 0.0090(10)
C4' 0.0429(12) 0.0402(12) 0.0539(14) -0.0024(9) 0.0079(10) 0.0070(10)
C5' 0.0465(13) 0.0405(12) 0.0494(14) -0.0030(10) 0.0066(10) 0.0092(10)
C6' 0.0470(13) 0.0414(12) 0.0510(14) -0.0064(10) 0.0051(10) 0.0064(10)
C7' 0.0517(13) 0.0437(13) 0.0506(14) -0.0045(10) 0.0082(11) 0.0082(10)
C8' 0.0536(14) 0.0423(13) 0.0513(14) -0.0044(10) 0.0086(11) 0.0053(10)
C9' 0.0516(13) 0.0373(12) 0.0506(14) -0.0058(10) 0.0079(11) 0.0049(10)
C10' 0.0523(14) 0.0464(13) 0.0504(14) -0.0029(11) -0.0003(11) 0.0042(11)
C11' 0.0494(13) 0.0505(14) 0.0506(14) 0.0073(11) 0.0002(11) 0.0017(11)
C12' 0.0515(14) 0.0519(14) 0.0482(14) 0.0117(11) 0.0047(11) 0.0075(11)
C13' 0.0534(14) 0.0572(15) 0.0502(15) 0.0141(12) 0.0058(11) 0.0021(12)
C14' 0.0528(14) 0.0545(15) 0.0517(15) 0.0177(12) 0.0001(11) 0.0008(12)
C15' 0.0555(14) 0.0498(14) 0.0499(15) 0.0163(11) -0.0043(11) -0.0061(11)
C16' 0.0528(14) 0.0505(14) 0.0497(15) 0.0106(11) -0.0033(11) -0.0050(11)
C17' 0.0548(14) 0.0511(14) 0.0523(15) -0.0124(11) 0.0102(11) 0.0103(11)
C18' 0.0523(14) 0.0492(13) 0.0502(14) -0.0060(11) 0.0112(11) 0.0062(11)
C19' 0.0539(14) 0.0564(15) 0.0595(16) -0.0027(12) 0.0101(12) 0.0105(12)
C20' 0.0579(16) 0.0539(15) 0.0601(16) -0.0039(12) 0.0099(12) 0.0085(12)
C21' 0.0575(15) 0.0525(14) 0.0545(15) -0.0092(12) 0.0155(12) 0.0091(11)
C22' 0.0556(15) 0.0581(15) 0.0549(15) -0.0102(12) 0.0152(12) 0.0100(12)
C23' 0.0545(14) 0.0550(15) 0.0527(15) -0.0068(11) 0.0118(11) 0.0094(11)
O1 0.0526(9) 0.0421(8) 0.0492(9) 0.0134(7) 0.0066(7) 0.0020(7)
O2 0.0489(9) 0.0530(10) 0.0530(11) 0.0216(7) 0.0084(7) 0.0152(8)
O3 0.0528(9) 0.0391(8) 0.0414(9) 0.0072(7) 0.0121(7) 0.0072(7)
O4 0.0522(9) 0.0441(9) 0.0419(9) 0.0101(7) 0.0070(7) 0.0120(7)
O1' 0.0527(9) 0.0432(9) 0.0586(10) -0.0093(7) 0.0058(8) 0.0045(8)
O2' 0.0549(10) 0.0549(10) 0.0606(11) -0.0143(8) 0.0075(8) 0.0212(8)
O3' 0.0541(9) 0.0422(9) 0.0470(10) -0.0042(7) 0.0028(7) 0.0072(7)
O4' 0.0567(10) 0.0486(9) 0.0497(10) -0.0089(7) 0.0064(8) 0.0107(7)

loop_
_atom_type_symbol
_atom_type_description
_atom_type_scat_dispersion_real
_atom_type_scat_dispersion_imag
_atom_type_scat_source
C C 0.0033 0.0016 'International Tables Vol C Tables 4.2.6.8 and 6.1.1.4'
H H 0.0000 0.0000 'International Tables Vol C Tables 4.2.6.8 and 6.1.1.4'
O O 0.0106 0.0060 'International Tables Vol C Tables 4.2.6.8 and 6.1.1.4'

loop_
_geom_angle_atom_site_label_1
_geom_angle_atom_site_label_2
_geom_angle_atom_site_label_3
_geom_angle
_geom_angle_publ_flag
C2 C1 O1 123.7(2) ?
C2 C1 H1 118.2 ?
O1 C1 H1 118.2 ?
C1 C2 C3 122.8(2) ?
C1 C2 H2 118.6 ?
C3 C2 H2 118.6 ?
O2 C3 C2 121.5(2) ?
O2 C3 C4 124.2(2) ?
C2 C3 C4 114.2(2) ?
C9 C4 C5 115.29(19) ?
C9 C4 C3 118.57(19) ?
C5 C4 C3 126.1(2) ?
O3 C5 C6 123.72(19) ?
O3 C5 C4 114.37(18) ?
C6 C5 C4 121.9(2) ?
C5 C6 C7 119.9(2) ?
C5 C6 H6 120.0 ?
C7 C6 H6 120.0 ?
O4 C7 C8 123.6(2) ?
O4 C7 C6 115.33(19) ?
C8 C7 C6 121.0(2) ?
C9 C8 C7 117.2(2) ?
C9 C8 H8 121.4 ?
C7 C8 H8 121.4 ?
O1 C9 C8 112.95(19) ?
O1 C9 C4 122.45(19) ?
C8 C9 C4 124.6(2) ?
O3 C10 C11 106.65(18) ?
O3 C10 H10A 110.4 ?
C11 C10 H10A 110.4 ?
O3 C10 H10B 110.4 ?
C11 C10 H10B 110.4 ?
H10A C10 H10B 108.6 ?
C16 C11 C12 119.0(2) ?
C16 C11 C10 118.8(2) ?
C12 C11 C10 122.2(2) ?
C13 C12 C11 120.1(2) ?
C13 C12 H12 120.0 ?
C11 C12 H12 120.0 ?
C14 C13 C12 120.5(2) ?
C14 C13 H13 119.7 ?
C12 C13 H13 119.7 ?
C13 C14 C15 119.2(2) ?
C13 C14 H14 120.4 ?
C15 C14 H14 120.4 ?
C16 C15 C14 121.0(2) ?
C16 C15 H15 119.5 ?
C14 C15 H15 119.5 ?
C15 C16 C11 120.2(2) ?
C15 C16 H16 119.9 ?
C11 C16 H16 119.9 ?
O4 C17 C18 106.92(17) ?
O4 C17 H17A 110.3 ?
C18 C17 H17A 110.3 ?
O4 C17 H17B 110.3 ?
C18 C17 H17B 110.3 ?
H17A C17 H17B 108.6 ?
C23 C18 C19 120.2(2) ?
C23 C18 C17 118.1(2) ?
C19 C18 C17 121.6(2) ?
C20 C19 C18 119.6(2) ?
C20 C19 H19 120.2 ?
C18 C19 H19 120.2 ?
C19 C20 C21 120.1(2) ?
C19 C20 H20 119.9 ?
C21 C20 H20 119.9 ?
C22 C21 C20 120.0(2) ?
C22 C21 H21 120.0 ?
C20 C21 H21 120.0 ?
C21 C22 C23 120.0(2) ?
C21 C22 H22 120.0 ?
C23 C22 H22 120.0 ?
C18 C23 C22 120.0(2) ?
C18 C23 H23 120.0 ?
C22 C23 H23 120.0 ?
C2' C1' O1' 124.1(2) ?
C2' C1' H1' 117.9 ?
O1' C1' H1' 117.9 ?
C1' C2' C3' 122.1(2) ?
C1' C2' H2' 119.0 ?
C3' C2' H2' 119.0 ?
O2' C3' C2' 121.3(2) ?
O2' C3' C4' 125.3(2) ?
C2' C3' C4' 113.4(2) ?
C9' C4' C5' 117.2(2) ?
C9' C4' C3' 118.8(2) ?
C5' C4' C3' 124.0(2) ?
O3' C5' C6' 123.5(2) ?
O3' C5' C4' 116.4(2) ?
C6' C5' C4' 120.1(2) ?
C7' C6' C5' 120.3(2) ?
C7' C6' H6' 119.8 ?
C5' C6' H6' 119.8 ?
O4' C7' C6' 115.0(2) ?
O4' C7' C8' 123.6(2) ?
C6' C7' C8' 121.4(2) ?
C7' C8' C9' 116.8(2) ?
C7' C8' H8' 121.6 ?
C9' C8' H8' 121.6 ?
O1' C9' C4' 123.1(2) ?
O1' C9' C8' 112.8(2) ?
C4' C9' C8' 124.1(2) ?
O3' C10' C11' 107.92(19) ?
O3' C10' H10C 110.1 ?
C11' C10' H10C 110.1 ?
O3' C10' H10D 110.1 ?
C11' C10' H10D 110.1 ?
H10C C10' H10D 108.4 ?
C12' C11' C16' 120.1(2) ?
C12' C11' C10' 121.7(2) ?
C16' C11' C10' 118.3(2) ?
C11' C12' C13' 120.4(2) ?
C11' C12' H12' 119.8 ?
C13' C12' H12' 119.8 ?
C14' C13' C12' 118.8(2) ?
C14' C13' H13' 120.6 ?
C12' C13' H13' 120.6 ?
C15' C14' C13' 120.4(2) ?
C15' C14' H14' 119.8 ?
C13' C14' H14' 119.8 ?
C16' C15' C14' 121.5(2) ?
C16' C15' H15' 119.2 ?
C14' C15' H15' 119.2 ?
C15' C16' C11' 118.8(3) ?
C15' C16' H16' 120.6 ?
C11' C16' H16' 120.6 ?
O4' C17' C18' 107.88(19) ?
O4' C17' H17C 110.1 ?
C18' C17' H17C 110.1 ?
O4' C17' H17D 110.1 ?
C18' C17' H17D 110.1 ?
H17C C17' H17D 108.4 ?
C19' C18' C23' 120.5(2) ?
C19' C18' C17' 119.4(2) ?
C23' C18' C17' 119.9(2) ?
C18' C19' C20' 118.1(2) ?
C18' C19' H19' 121.0 ?
C20' C19' H19' 121.0 ?
C21' C20' C19' 121.4(3) ?
C21' C20' H20' 119.3 ?
C19' C20' H20' 119.3 ?
C22' C21' C20' 120.1(2) ?
C22' C21' H21' 120.0 ?
C20' C21' H21' 120.0 ?
C21' C22' C23' 120.8(2) ?
C21' C22' H22' 119.6 ?
C23' C22' H22' 119.6 ?
C18' C23' C22' 119.0(2) ?
C18' C23' H23' 120.5 ?
C22' C23' H23' 120.5 ?
C1 O1 C9 118.3(2) ?
C5 O3 C10 119.9(2) yes
C7 O4 C17 115.7(2) yes
C1' O1' C9' 118.4(2) yes
C5' O3' C10' 119.9(2) yes
C7' O4' C17' 117.4(2) yes

loop_
_geom_bond_atom_site_label_1
_geom_bond_atom_site_label_2
_geom_bond_distance
_geom_bond_publ_flag
C1 C2 1.304(3) ?
C1 O1 1.363(3) ?
C1 H1 0.930 ?
C2 C3 1.440(3) ?
C2 H2 0.930 ?
C3 O2 1.220(3) yes
C3 C4 1.478(3) ?
C4 C9 1.393(3) ?
C4 C5 1.416(3) ?
C5 O3 1.352(3) yes
C5 C6 1.361(3) ?
C6 C7 1.394(3) ?
C6 H6 0.930 ?
C7 O4 1.352(3) yes
C7 C8 1.383(3) ?
C8 C9 1.380(3) ?
C8 H8 0.930 ?
C9 O1 1.372(3) ?
C10 O3 1.427(3) ?
C10 C11 1.488(3) ?
C10 H10A 0.970 ?
C10 H10B 0.970 ?
C11 C16 1.384(3) ?
C11 C12 1.394(3) ?
C12 C13 1.393(3) ?
C12 H12 0.930 ?
C13 C14 1.360(3) ?
C13 H13 0.930 ?
C14 C15 1.394(4) ?
C14 H14 0.930 ?
C15 C16 1.369(3) ?
C15 H15 0.930 ?
C16 H16 0.930 ?
C17 O4 1.452(3) ?
C17 C18 1.511(3) ?
C17 H17A 0.970 ?
C17 H17B 0.970 ?
C18 C23 1.384(3) ?
C18 C19 1.393(3) ?
C19 C20 1.389(3) ?
C19 H19 0.930 ?
C20 C21 1.391(4) ?
C20 H20 0.930 ?
C21 C22 1.385(3) ?
C21 H21 0.930 ?
C22 C23 1.391(3) ?
C22 H22 0.930 ?
C23 H23 0.930 ?
C1' C2' 1.316(3) ?
C1' O1' 1.339(3) ?
C1' H1' 0.930 ?
C2' C3' 1.454(3) ?
C2' H2' 0.930 ?
C3' O2' 1.211(3) yes
C3' C4' 1.486(3) ?
C4' C9' 1.376(3) ?
C4' C5' 1.403(3) ?
C5' O3' 1.330(3) yes
C5' C6' 1.392(3) ?
C6' C7' 1.375(3) ?
C6' H6' 0.930 ?
C7' O4' 1.347(3) yes
C7' C8' 1.383(3) ?
C8' C9' 1.393(3) ?
C8' H8' 0.930 ?
C9' O1' 1.368(3) ?
C10' O3' 1.427(3) ?
C10' C11' 1.494(3) ?
C10' H10C 0.970 ?
C10' H10D 0.970 ?
C11' C12' 1.383(3) ?
C11' C16' 1.391(3) ?
C12' C13' 1.394(3) ?
C12' H12' 0.930 ?
C13' C14' 1.378(4) ?
C13' H13' 0.930 ?
C14' C15' 1.374(4) ?
C14' H14' 0.930 ?
C15' C16' 1.367(3) ?
C15' H15' 0.930 ?
C16' H16' 0.930 ?
C17' O4' 1.440(3) ?
C17' C18' 1.492(3) ?
C17' H17C 0.970 ?
C17' H17D 0.970 ?
C18' C19' 1.379(4) ?
C18' C23' 1.382(3) ?
C19' C20' 1.394(3) ?
C19' H19' 0.930 ?
C20' C21' 1.356(4) ?
C20' H20' 0.930 ?
C21' C22' 1.346(4) ?
C21' H21' 0.930 ?
C22' C23' 1.392(3) ?
C22' H22' 0.930 ?
C23' H23' 0.930 ?

loop_
_geom_hbond_atom_site_label_D
_geom_hbond_atom_site_label_H
_geom_hbond_atom_site_label_A
_geom_hbond_site_symmetry_A
_geom_hbond_distance_DH
_geom_hbond_distance_HA
_geom_hbond_distance_DA
_geom_hbond_angle_DHA
_geom_hbond_publ_flag
C12 H12 O2 . 0.93 2.55 3.462(3) 167 yes
C12 H12 O3 . 0.93 2.30 2.648(3) 102 yes
C12' H12' O2' . 0.93 2.58 3.494(3) 169 yes
C12' H12' O3' . 0.93 2.30 2.665(3) 103 yes
C1 H1 O3' 2_575 0.93 2.58 3.508(3) 173 yes
C1' H1' O3 2_675 0.93 2.53 3.439(3) 165 yes

loop_
_geom_torsion_atom_site_label_1
_geom_torsion_atom_site_label_2
_geom_torsion_atom_site_label_3
_geom_torsion_atom_site_label_4
_geom_torsion
_geom_torsion_publ_flag
O1 C1 C2 C3 -1.8(4) ?
C1 C2 C3 O2 -174.9(2) ?
C1 C2 C3 C4 2.5(3) ?
O2 C3 C4 C9 174.9(2) ?
C2 C3 C4 C9 -2.4(3) ?
O2 C3 C4 C5 -4.7(4) ?
C2 C3 C4 C5 178.1(2) ?
C9 C4 C5 O3 179.70(19) ?
C3 C4 C5 O3 -0.7(3) ?
C9 C4 C5 C6 -0.4(3) ?
C3 C4 C5 C6 179.2(2) ?
O3 C5 C6 C7 -179.3(2) ?
C4 C5 C6 C7 0.8(3) ?
C5 C6 C7 O4 178.8(2) ?
C5 C6 C7 C8 -2.2(3) ?
O4 C7 C8 C9 -178.0(2) ?
C6 C7 C8 C9 3.1(3) ?
C7 C8 C9 O1 177.27(19) ?
C7 C8 C9 C4 -2.8(3) ?
C5 C4 C9 O1 -178.7(2) ?
C3 C4 C9 O1 1.7(3) ?
C5 C4 C9 C8 1.4(3) ?
C3 C4 C9 C8 -178.2(2) ?
O3 C10 C11 C16 178.4(2) ?
O3 C10 C11 C12 -2.5(3) yes
C16 C11 C12 C13 -1.0(4) ?
C10 C11 C12 C13 179.9(2) ?
C11 C12 C13 C14 0.2(4) ?
C12 C13 C14 C15 -0.1(4) ?
C13 C14 C15 C16 0.9(4) ?
C14 C15 C16 C11 -1.7(4) ?
C12 C11 C16 C15 1.7(4) ?
C10 C11 C16 C15 -179.2(2) ?
O4 C17 C18 C23 -107.2(2) ?
O4 C17 C18 C19 76.2(3) yes
C23 C18 C19 C20 -0.5(4) ?
C17 C18 C19 C20 175.9(2) ?
C18 C19 C20 C21 1.1(4) ?
C19 C20 C21 C22 -1.6(4) ?
C20 C21 C22 C23 1.4(4) ?
C19 C18 C23 C22 0.3(4) ?
C17 C18 C23 C22 -176.2(2) ?
C21 C22 C23 C18 -0.8(4) ?
O1' C1' C2' C3' 4.3(4) ?
C1' C2' C3' O2' 173.6(2) ?
C1' C2' C3' C4' -4.3(3) ?
O2' C3' C4' C9' -175.0(2) ?
C2' C3' C4' C9' 2.8(3) ?
O2' C3' C4' C5' 4.8(4) ?
C2' C3' C4' C5' -177.4(2) ?
C9' C4' C5' O3' 180.0(2) ?
C3' C4' C5' O3' 0.2(3) ?
C9' C4' C5' C6' 0.4(3) ?
C3' C4' C5' C6' -179.4(2) ?
O3' C5' C6' C7' 179.9(2) ?
C4' C5' C6' C7' -0.6(4) ?
C5' C6' C7' O4' -179.2(2) ?
C5' C6' C7' C8' 0.6(4) ?
O4' C7' C8' C9' 179.3(2) ?
C6' C7' C8' C9' -0.5(4) ?
C5' C4' C9' O1' 179.0(2) ?
C3' C4' C9' O1' -1.2(3) ?
C5' C4' C9' C8' -0.3(4) ?
C3' C4' C9' C8' 179.5(2) ?
C7' C8' C9' O1' -179.0(2) ?
C7' C8' C9' C4' 0.3(4) ?
O3' C10' C11' C12' 0.9(3) yes
O3' C10' C11' C16' -178.0(2) ?
C16' C11' C12' C13' -1.1(3) ?
C10' C11' C12' C13' -179.9(2) ?
C11' C12' C13' C14' 2.1(3) ?
C12' C13' C14' C15' -1.1(3) ?
C13' C14' C15' C16' -0.9(3) ?
C14' C15' C16' C11' 2.0(3) ?
C12' C11' C16' C15' -1.0(3) ?
C10' C11' C16' C15' 177.9(2) ?
O4' C17' C18' C19' 123.7(2) yes
O4' C17' C18' C23' -61.3(3) ?
C23' C18' C19' C20' 1.9(4) ?
C17' C18' C19' C20' 176.9(2) ?
C18' C19' C20' C21' 0.5(4) ?
C19' C20' C21' C22' -1.7(4) ?
C20' C21' C22' C23' 0.4(4) ?
C19' C18' C23' C22' -3.2(4) ?
C17' C18' C23' C22' -178.2(2) ?
C21' C22' C23' C18' 2.0(4) ?
C2 C1 O1 C9 0.9(3) ?
C8 C9 O1 C1 179.0(2) ?
C4 C9 O1 C1 -0.9(3) ?
C6 C5 O3 C10 2.7(3) ?
C4 C5 O3 C10 -177.34(19) ?
C11 C10 O3 C5 173.06(18) ?
C8 C7 O4 C17 4.3(3) ?
C6 C7 O4 C17 -176.71(19) ?
C18 C17 O4 C7 172.48(19) ?
C2' C1' O1' C9' -2.3(4) ?
C4' C9' O1' C1' 0.8(3) ?
C8' C9' O1' C1' -179.9(2) ?
C6' C5' O3' C10' -8.4(3) ?
C4' C5' O3' C10' 172.0(2) ?
C11' C10' O3' C5' -167.94(19) ?
C6' C7' O4' C17' 174.5(2) ?
C8' C7' O4' C17' -5.3(3) ?
C18' C17' O4' C7' -178.5(2) ?

loop_
_cod_related_entry_id
_cod_related_entry_database
_cod_related_entry_code
1 ChemSpider 24735064
